data_7053443
loop_
_publ_author_name
'Yamaguchi, Torahiko'
'Ichinohe, Masaaki'
'Sekiguchi, Akira'

_publ_section_title
;
 Addition of methyllithium to disilyne RSi&#xE002;SiR (R =
 SiiPr[CH(SiMe3)2]), giving a disilenyllithium, and its unexpected
 isomerization to a disilacyclopropylsilyllithium
;
_journal_issue 8
_journal_name_full 'New Journal of Chemistry'
_journal_page_first 1544
_journal_paper_doi 10.1039/c0nj00027b
_journal_volume 34
_journal_year 2010
_chemical_formula_sum 'C61 H127 Li O2 Si12'
_chemical_formula_weight 1236.65
_chemical_name_systematic
;
?
;
_space_group_IT_number 15
_symmetry_cell_setting monoclinic
_symmetry_space_group_name_Hall '-C 2yc'
_symmetry_space_group_name_H-M 'C 1 2/c 1'
_atom_sites_solution_hydrogens geom
_atom_sites_solution_primary direct
_atom_sites_solution_secondary difmap
_audit_creation_method SHELXL-97
_cell_angle_alpha 90.00
_cell_angle_beta 100.564(3)
_cell_angle_gamma 90.00
_cell_formula_units_Z 8
_cell_length_a 53.017(2)
_cell_length_b 14.9830(5)
_cell_length_c 19.9430(9)
_cell_measurement_reflns_used 76584
_cell_measurement_temperature 150.0(1)
_cell_measurement_theta_max 27.90
_cell_measurement_theta_min 2.18
_cell_volume 15573.3(11)
_computing_cell_refinement 'HKL scalepack'
_computing_data_collection 'MacScience Xpress'
_computing_data_reduction Denzo
_computing_molecular_graphics ORTEP
_computing_publication_material CIFTAB
_computing_structure_refinement 'SHELXL-97 (Sheldrick, 1997)'
_computing_structure_solution 'SHELXS-97 (Sheldrick, 1990)'
_diffrn_ambient_temperature 150.0(1)
_diffrn_measured_fraction_theta_full 0.941
_diffrn_measured_fraction_theta_max 0.941
_diffrn_measurement_device 'MacScience DIP2030 Image plate'
_diffrn_radiation_monochromator graphite
_diffrn_radiation_source 'rotating anode'
_diffrn_radiation_type MoK\a
_diffrn_radiation_wavelength 0.71070
_diffrn_reflns_av_R_equivalents 0.112
_diffrn_reflns_av_sigmaI/netI 0.1390
_diffrn_reflns_limit_h_max 69
_diffrn_reflns_limit_h_min 0
_diffrn_reflns_limit_k_max 19
_diffrn_reflns_limit_k_min 0
_diffrn_reflns_limit_l_max 25
_diffrn_reflns_limit_l_min -26
_diffrn_reflns_number 76584
_diffrn_reflns_theta_full 27.90
_diffrn_reflns_theta_max 27.90
_diffrn_reflns_theta_min 2.18
_exptl_absorpt_coefficient_mu 0.235
_exptl_crystal_colour colorless
_exptl_crystal_density_diffrn 1.055
_exptl_crystal_density_meas ?
_exptl_crystal_description plate
_exptl_crystal_F_000 5440
_exptl_crystal_size_max 0.3
_exptl_crystal_size_mid 0.3
_exptl_crystal_size_min 0.05
_refine_diff_density_max 0.535
_refine_diff_density_min -0.457
_refine_diff_density_rms 0.094
_refine_ls_extinction_coef 0.00176(9)
_refine_ls_extinction_expression Fc^*^=kFc[1+0.001xFc^2^\l^3^/sin(2\q)]^-1/4^
_refine_ls_extinction_method SHELXL
_refine_ls_goodness_of_fit_ref 0.907
_refine_ls_hydrogen_treatment mixed
_refine_ls_matrix_type full
_refine_ls_number_parameters 690
_refine_ls_number_reflns 17550
_refine_ls_number_restraints 0
_refine_ls_restrained_S_all 0.907
_refine_ls_R_factor_all 0.1387
_refine_ls_R_factor_gt 0.0632
_refine_ls_shift/su_max 0.025
_refine_ls_shift/su_mean 0.001
_refine_ls_structure_factor_coef Fsqd
_refine_ls_weighting_details 'calc w=1/[\s^2^(Fo^2^)+(0.0858P)^2^+0.0000P] where P=(Fo^2^+2Fc^2^)/3'
_refine_ls_weighting_scheme calc
_refine_ls_wR_factor_gt 0.1434
_refine_ls_wR_factor_ref 0.1738
_reflns_number_gt 8949
_reflns_number_total 17550
_reflns_threshold_expression >2sigma(I)
_cod_data_source_file c0nj00027b.txt
_cod_data_source_block shelxl
_cod_depositor_comments
;
The following automatic conversions were performed:

'_symmetry_cell_setting' value 'Monoclinic' changed to 'monoclinic'
according to /home/saulius/struct/CIF-dictionaries/cif_core.dic
dictionary named 'cif_core.dic' version 2.4.2 from 2011-04-26.

Automatic conversion script
Id: cif_fix_values 1891 2012-01-12 08:04:46Z andrius 

The following automatic conversions were performed:

'_exptl_crystal_density_meas' value 'not measured' was changed to '?'
- the value is perceived as not measured.

Automatic conversion script
Id: cif_fix_values 3008 2015-01-20 13:52:24Z robertas 
;
_cod_original_sg_symbol_H-M 'C 2/c '
_cod_database_code 7053443

loop_
_symmetry_equiv_pos_as_xyz
'x, y, z'
'-x, y, -z+1/2'
'x+1/2, y+1/2, z'
'-x+1/2, y+1/2, -z+1/2'
'-x, -y, -z'
'x, -y, z-1/2'
'-x+1/2, -y+1/2, -z'
'x+1/2, -y+1/2, z-1/2'

loop_
_atom_site_label
_atom_site_type_symbol
_atom_site_fract_x
_atom_site_fract_y
_atom_site_fract_z
_atom_site_U_iso_or_equiv
_atom_site_adp_type
_atom_site_occupancy
_atom_site_symmetry_multiplicity
_atom_site_calc_flag
_atom_site_refinement_flags
Si1 Si 0.128085(18) 0.18545(6) 0.53696(5) 0.0214(2) Uani 1 1 d .
H1S H 0.1386(6) 0.1053(19) 0.5108(16) 0.018(9) Uiso 1 1 d .
Si2 Si 0.159009(18) 0.21477(6) 0.63659(5) 0.0201(2) Uani 1 1 d .
Si3 Si 0.089687(18) 0.11739(6) 0.56089(5) 0.0214(2) Uani 1 1 d .
Si4 Si 0.189585(18) 0.15550(6) 0.71963(5) 0.0201(2) Uani 1 1 d .
Si5 Si 0.06869(2) 0.12557(7) 0.39730(5) 0.0302(2) Uani 1 1 d .
Si6 Si 0.08516(2) -0.06180(7) 0.45961(6) 0.0332(3) Uani 1 1 d .
Si7 Si 0.06634(2) 0.30767(7) 0.61483(5) 0.0274(2) Uani 1 1 d .
Si8 Si 0.03231(2) 0.13495(7) 0.60084(6) 0.0302(2) Uani 1 1 d .
Si9 Si 0.18108(2) 0.25682(7) 0.85905(5) 0.0287(2) Uani 1 1 d .
Si10 Si 0.23783(2) 0.20703(7) 0.83946(5) 0.0296(2) Uani 1 1 d .
Si11 Si 0.211549(19) 0.30996(6) 0.61782(5) 0.0243(2) Uani 1 1 d .
Si12 Si 0.20402(2) 0.11368(7) 0.57173(5) 0.0262(2) Uani 1 1 d .
O1 O 0.14944(5) 0.30718(16) 0.36933(13) 0.0344(6) Uani 1 1 d .
O2 O 0.12067(5) 0.43304(16) 0.44040(13) 0.0337(6) Uani 1 1 d .
C1 C 0.07440(7) 0.0557(2) 0.47747(18) 0.0270(8) Uani 1 1 d .
H1A H 0.0569 0.0453 0.4848 0.032 Uiso 1 1 calc R
C2 C 0.03790(9) 0.0915(3) 0.3399(2) 0.0492(12) Uani 1 1 d .
H2A H 0.0353 0.1275 0.2994 0.074 Uiso 1 1 calc R
H2B H 0.0238 0.0997 0.3634 0.074 Uiso 1 1 calc R
H2C H 0.0389 0.0298 0.3276 0.074 Uiso 1 1 calc R
C3 C 0.09620(8) 0.1157(3) 0.3510(2) 0.0421(10) Uani 1 1 d .
H3A H 0.0930 0.1518 0.3106 0.063 Uiso 1 1 calc R
H3B H 0.0981 0.0545 0.3386 0.063 Uiso 1 1 calc R
H3C H 0.1116 0.1356 0.3801 0.063 Uiso 1 1 calc R
C4 C 0.06431(8) 0.2487(2) 0.4090(2) 0.0368(9) Uani 1 1 d .
H4A H 0.0617 0.2778 0.3654 0.055 Uiso 1 1 calc R
H4B H 0.0794 0.2727 0.4375 0.055 Uiso 1 1 calc R
H4C H 0.0497 0.2585 0.4302 0.055 Uiso 1 1 calc R
C5 C 0.06762(9) -0.1078(3) 0.3758(2) 0.0491(12) Uani 1 1 d .
H5A H 0.0495 -0.1043 0.3745 0.074 Uiso 1 1 calc R
H5B H 0.0725 -0.1690 0.3714 0.074 Uiso 1 1 calc R
H5C H 0.0720 -0.0736 0.3389 0.074 Uiso 1 1 calc R
C6 C 0.12005(8) -0.0729(3) 0.4541(2) 0.0468(11) Uani 1 1 d .
H6A H 0.1242 -0.0306 0.4216 0.070 Uiso 1 1 calc R
H6B H 0.1233 -0.1322 0.4398 0.070 Uiso 1 1 calc R
H6C H 0.1304 -0.0614 0.4980 0.070 Uiso 1 1 calc R
C7 C 0.07719(8) -0.1444(2) 0.5232(2) 0.0435(11) Uani 1 1 d .
H7A H 0.0594 -0.1390 0.5263 0.065 Uiso 1 1 calc R
H7B H 0.0876 -0.1329 0.5670 0.065 Uiso 1 1 calc R
H7C H 0.0805 -0.2038 0.5088 0.065 Uiso 1 1 calc R
C8 C 0.06156(7) 0.1914(2) 0.57761(18) 0.0254(8) Uani 1 1 d .
H8 H 0.0543 0.2075 0.5303 0.030 Uiso 1 1 calc R
C9 C 0.08732(7) 0.3787(2) 0.5710(2) 0.0352(9) Uani 1 1 d .
H9A H 0.0812 0.3771 0.5226 0.053 Uiso 1 1 calc R
H9B H 0.1046 0.3565 0.5808 0.053 Uiso 1 1 calc R
H9C H 0.0870 0.4391 0.5869 0.053 Uiso 1 1 calc R
C10 C 0.07950(8) 0.3132(3) 0.7087(2) 0.0376(10) Uani 1 1 d .
H10A H 0.0691 0.2772 0.7328 0.056 Uiso 1 1 calc R
H10B H 0.0793 0.3740 0.7239 0.056 Uiso 1 1 calc R
H10C H 0.0968 0.2913 0.7173 0.056 Uiso 1 1 calc R
C11 C 0.03500(8) 0.3708(3) 0.5988(2) 0.0425(11) Uani 1 1 d .
H11A H 0.0226 0.3395 0.6195 0.064 Uiso 1 1 calc R
H11B H 0.0288 0.3754 0.5505 0.064 Uiso 1 1 calc R
H11C H 0.0376 0.4295 0.6181 0.064 Uiso 1 1 calc R
C12 C 0.02418(8) 0.1683(3) 0.6852(2) 0.0434(11) Uani 1 1 d .
H12A H 0.0383 0.1545 0.7211 0.065 Uiso 1 1 calc R
H12B H 0.0093 0.1362 0.6925 0.065 Uiso 1 1 calc R
H12C H 0.0208 0.2312 0.6851 0.065 Uiso 1 1 calc R
C13 C 0.03227(8) 0.0098(3) 0.6071(2) 0.0469(12) Uani 1 1 d .
H13A H 0.0363 -0.0154 0.5660 0.070 Uiso 1 1 calc R
H13B H 0.0156 -0.0103 0.6131 0.070 Uiso 1 1 calc R
H13C H 0.0449 -0.0088 0.6454 0.070 Uiso 1 1 calc R
C14 C 0.00434(8) 0.1627(3) 0.5320(2) 0.0497(12) Uani 1 1 d .
H14A H 0.0082 0.1459 0.4885 0.075 Uiso 1 1 calc R
H14B H 0.0011 0.2257 0.5323 0.075 Uiso 1 1 calc R
H14C H -0.0105 0.1308 0.5398 0.075 Uiso 1 1 calc R
C15 C 0.09739(7) 0.0366(2) 0.63687(19) 0.0270(8) Uani 1 1 d .
H15 H 0.0834 -0.0070 0.6328 0.032 Uiso 1 1 calc R
C16 C 0.09844(8) 0.0872(3) 0.70450(19) 0.0377(10) Uani 1 1 d .
H16A H 0.0827 0.1195 0.7032 0.057 Uiso 1 1 calc R
H16B H 0.1126 0.1283 0.7108 0.057 Uiso 1 1 calc R
H16C H 0.1007 0.0454 0.7416 0.057 Uiso 1 1 calc R
C17 C 0.12259(7) -0.0152(2) 0.6410(2) 0.0335(9) Uani 1 1 d .
H17A H 0.1221 -0.0486 0.5997 0.050 Uiso 1 1 calc R
H17B H 0.1247 -0.0554 0.6791 0.050 Uiso 1 1 calc R
H17C H 0.1367 0.0259 0.6468 0.050 Uiso 1 1 calc R
C18 C 0.20317(7) 0.2243(2) 0.79809(17) 0.0241(8) Uani 1 1 d .
H18 H 0.2046 0.2823 0.7763 0.029 Uiso 1 1 calc R
C19 C 0.14665(7) 0.2301(3) 0.8280(2) 0.0350(9) Uani 1 1 d .
H19A H 0.1412 0.2556 0.7835 0.053 Uiso 1 1 calc R
H19B H 0.1365 0.2544 0.8589 0.053 Uiso 1 1 calc R
H19C H 0.1444 0.1665 0.8254 0.053 Uiso 1 1 calc R
C20 C 0.18302(9) 0.3805(3) 0.8717(2) 0.0501(12) Uani 1 1 d .
H20A H 0.1786 0.4098 0.8283 0.075 Uiso 1 1 calc R
H20B H 0.2002 0.3967 0.8926 0.075 Uiso 1 1 calc R
H20C H 0.1713 0.3985 0.9005 0.075 Uiso 1 1 calc R
C21 C 0.18982(9) 0.2041(3) 0.9450(2) 0.0536(13) Uani 1 1 d .
H21A H 0.2075 0.2158 0.9633 0.080 Uiso 1 1 calc R
H21B H 0.1871 0.1408 0.9409 0.080 Uiso 1 1 calc R
H21C H 0.1793 0.2285 0.9748 0.080 Uiso 1 1 calc R
C22 C 0.25031(8) 0.3112(3) 0.8862(2) 0.0435(11) Uani 1 1 d .
H22A H 0.2404 0.3241 0.9206 0.065 Uiso 1 1 calc R
H22B H 0.2490 0.3601 0.8546 0.065 Uiso 1 1 calc R
H22C H 0.2679 0.3027 0.9071 0.065 Uiso 1 1 calc R
C23 C 0.24410(9) 0.1142(3) 0.9036(2) 0.0447(11) Uani 1 1 d .
H23A H 0.2338 0.1228 0.9380 0.067 Uiso 1 1 calc R
H23B H 0.2619 0.1141 0.9244 0.067 Uiso 1 1 calc R
H23C H 0.2398 0.0581 0.8811 0.067 Uiso 1 1 calc R
C24 C 0.25816(8) 0.1875(3) 0.7734(2) 0.0410(10) Uani 1 1 d .
H24A H 0.2757 0.1786 0.7954 0.061 Uiso 1 1 calc R
H24B H 0.2571 0.2384 0.7437 0.061 Uiso 1 1 calc R
H24C H 0.2521 0.1355 0.7472 0.061 Uiso 1 1 calc R
C25 C 0.19636(6) 0.2006(2) 0.63359(17) 0.0216(7) Uani 1 1 d .
C26 C 0.21691(7) 0.3944(2) 0.68860(19) 0.0303(9) Uani 1 1 d .
H26A H 0.2248 0.4467 0.6738 0.045 Uiso 1 1 calc R
H26B H 0.2279 0.3694 0.7277 0.045 Uiso 1 1 calc R
H26C H 0.2007 0.4102 0.7005 0.045 Uiso 1 1 calc R
C27 C 0.24436(7) 0.3035(3) 0.5950(2) 0.0360(9) Uani 1 1 d .
H27A H 0.2503 0.3627 0.5880 0.054 Uiso 1 1 calc R
H27B H 0.2435 0.2693 0.5540 0.054 Uiso 1 1 calc R
H27C H 0.2560 0.2753 0.6315 0.054 Uiso 1 1 calc R
C28 C 0.19161(8) 0.3703(2) 0.5432(2) 0.0361(9) Uani 1 1 d .
H28A H 0.1997 0.4258 0.5359 0.054 Uiso 1 1 calc R
H28B H 0.1748 0.3816 0.5528 0.054 Uiso 1 1 calc R
H28C H 0.1902 0.3340 0.5030 0.054 Uiso 1 1 calc R
C29 C 0.19596(8) 0.1546(3) 0.48126(18) 0.0353(9) Uani 1 1 d .
H29A H 0.2043 0.2108 0.4775 0.053 Uiso 1 1 calc R
H29B H 0.1777 0.1619 0.4685 0.053 Uiso 1 1 calc R
H29C H 0.2018 0.1118 0.4515 0.053 Uiso 1 1 calc R
C30 C 0.23909(8) 0.0808(3) 0.5860(2) 0.0383(10) Uani 1 1 d .
H30A H 0.2495 0.1334 0.5874 0.057 Uiso 1 1 calc R
H30B H 0.2421 0.0430 0.5494 0.057 Uiso 1 1 calc R
H30C H 0.2435 0.0493 0.6284 0.057 Uiso 1 1 calc R
C31 C 0.18673(8) 0.0043(2) 0.5704(2) 0.0354(9) Uani 1 1 d .
H31A H 0.1899 -0.0213 0.6153 0.053 Uiso 1 1 calc R
H31B H 0.1928 -0.0357 0.5392 0.053 Uiso 1 1 calc R
H31C H 0.1686 0.0138 0.5559 0.053 Uiso 1 1 calc R
C32 C 0.19095(7) 0.0305(2) 0.73837(19) 0.0274(8) Uani 1 1 d .
H32 H 0.1801 0.0019 0.6992 0.033 Uiso 1 1 calc R
C33 C 0.21726(8) -0.0153(2) 0.7463(2) 0.0376(10) Uani 1 1 d .
H33A H 0.2247 -0.0036 0.7067 0.056 Uiso 1 1 calc R
H33B H 0.2152 -0.0785 0.7512 0.056 Uiso 1 1 calc R
H33C H 0.2284 0.0076 0.7861 0.056 Uiso 1 1 calc R
C34 C 0.17835(8) 0.0116(2) 0.7996(2) 0.0393(10) Uani 1 1 d .
H34A H 0.1619 0.0401 0.7932 0.059 Uiso 1 1 calc R
H34B H 0.1890 0.0345 0.8402 0.059 Uiso 1 1 calc R
H34C H 0.1763 -0.0516 0.8042 0.059 Uiso 1 1 calc R
C35 C 0.15188(7) 0.3327(2) 0.66462(18) 0.0260(8) Uani 1 1 d .
H35A H 0.1339 0.3380 0.6657 0.039 Uiso 1 1 calc R
H35B H 0.1565 0.3752 0.6329 0.039 Uiso 1 1 calc R
H35C H 0.1617 0.3441 0.7093 0.039 Uiso 1 1 calc R
C36 C 0.16277(8) 0.3850(2) 0.3503(2) 0.0398(10) Uani 1 1 d .
H36A H 0.1662 0.4273 0.3877 0.048 Uiso 1 1 calc R
H36B H 0.1527 0.4143 0.3109 0.048 Uiso 1 1 calc R
C37 C 0.18752(8) 0.3492(3) 0.3336(2) 0.0407(10) Uani 1 1 d .
H37A H 0.2008 0.3467 0.3742 0.049 Uiso 1 1 calc R
H37B H 0.1935 0.3862 0.2997 0.049 Uiso 1 1 calc R
C38 C 0.18059(8) 0.2558(3) 0.3058(2) 0.0373(10) Uani 1 1 d .
H38A H 0.1935 0.2129 0.3258 0.045 Uiso 1 1 calc R
H38B H 0.1791 0.2546 0.2566 0.045 Uiso 1 1 calc R
C39 C 0.15479(8) 0.2352(3) 0.3260(2) 0.0355(9) Uani 1 1 d .
H39A H 0.1414 0.2313 0.2858 0.043 Uiso 1 1 calc R
H39B H 0.1556 0.1789 0.3502 0.043 Uiso 1 1 calc R
C40 C 0.10213(8) 0.4648(3) 0.3837(2) 0.0429(11) Uani 1 1 d .
H40A H 0.0849 0.4498 0.3895 0.051 Uiso 1 1 calc R
H40B H 0.1052 0.4387 0.3413 0.051 Uiso 1 1 calc R
C41 C 0.10568(9) 0.5646(3) 0.3831(2) 0.0507(12) Uani 1 1 d .
H41A H 0.0899 0.5946 0.3630 0.061 Uiso 1 1 calc R
H41B H 0.1191 0.5812 0.3585 0.061 Uiso 1 1 calc R
C42 C 0.11317(9) 0.5857(3) 0.4584(2) 0.0507(12) Uani 1 1 d .
H42A H 0.1230 0.6406 0.4656 0.061 Uiso 1 1 calc R
H42B H 0.0982 0.5908 0.4796 0.061 Uiso 1 1 calc R
C43 C 0.12938(8) 0.5062(3) 0.4859(2) 0.0363(9) Uani 1 1 d .
H43A H 0.1474 0.5183 0.4866 0.044 Uiso 1 1 calc R
H43B H 0.1271 0.4923 0.5319 0.044 Uiso 1 1 calc R
C44 C 0.03162(11) 0.4939(4) 0.4148(3) 0.0681(16) Uani 1 1 d .
H44 H 0.0303 0.4381 0.4342 0.082 Uiso 1 1 calc R
C45 C 0.02819(11) 0.5016(4) 0.3456(3) 0.0690(16) Uani 1 1 d .
H45 H 0.0246 0.4512 0.3183 0.083 Uiso 1 1 calc R
C46 C 0.03005(10) 0.5811(4) 0.3169(3) 0.0712(16) Uani 1 1 d .
H46 H 0.0279 0.5847 0.2697 0.085 Uiso 1 1 calc R
C47 C 0.03478(10) 0.6549(4) 0.3534(4) 0.0693(16) Uani 1 1 d .
H47 H 0.0354 0.7097 0.3317 0.083 Uiso 1 1 calc R
C48 C 0.03890(10) 0.6502(4) 0.4248(4) 0.081(2) Uani 1 1 d .
H48 H 0.0429 0.7010 0.4513 0.097 Uiso 1 1 calc R
C49 C 0.03681(10) 0.5657(4) 0.4554(3) 0.0727(16) Uani 1 1 d .
H49 H 0.0390 0.5602 0.5026 0.087 Uiso 1 1 calc R
C50 C 0.03482(15) 0.2338(4) 0.1520(4) 0.113(3) Uani 1 1 d .
H50 H 0.0270 0.1825 0.1317 0.136 Uiso 1 1 calc R
C51 C 0.02201(14) 0.3097(4) 0.1462(4) 0.114(3) Uani 1 1 d .
H51 H 0.0050 0.3107 0.1240 0.136 Uiso 1 1 calc R
C52 C 0.03378(14) 0.3889(4) 0.1730(4) 0.088(2) Uani 1 1 d .
H52 H 0.0249 0.4426 0.1673 0.106 Uiso 1 1 calc R
C53 C 0.05798(13) 0.3865(4) 0.2068(4) 0.090(2) Uani 1 1 d .
H53 H 0.0659 0.4389 0.2246 0.108 Uiso 1 1 calc R
C54 C 0.07132(13) 0.3065(4) 0.2156(3) 0.0800(18) Uani 1 1 d .
H54 H 0.0880 0.3044 0.2401 0.096 Uiso 1 1 calc R
C55 C 0.05931(14) 0.2298(4) 0.1874(3) 0.085(2) Uani 1 1 d .
H55 H 0.0680 0.1756 0.1925 0.102 Uiso 1 1 calc R
C56 C 0.13187(13) 0.2788(4) 0.1279(3) 0.0737(18) Uani 1 1 d .
H56 H 0.1180 0.2405 0.1271 0.088 Uiso 1 1 calc R
C57 C 0.15287(14) 0.2501(4) 0.1059(3) 0.0724(18) Uani 1 1 d .
H57 H 0.1533 0.1925 0.0888 0.087 Uiso 1 1 calc R
C58 C 0.17351(12) 0.3047(4) 0.1083(3) 0.0725(17) Uani 1 1 d .
H58 H 0.1880 0.2844 0.0930 0.087 Uiso 1 1 calc R
C59 C 0.17289(13) 0.3884(5) 0.1329(3) 0.076(2) Uani 1 1 d .
H59 H 0.1870 0.4257 0.1347 0.091 Uiso 1 1 calc R
C60 C 0.15148(14) 0.4187(3) 0.1553(3) 0.0675(17) Uani 1 1 d .
H60 H 0.1511 0.4760 0.1729 0.081 Uiso 1 1 calc R
C61 C 0.13072(12) 0.3633(5) 0.1514(3) 0.0746(17) Uani 1 1 d .
H61 H 0.1158 0.3837 0.1648 0.090 Uiso 1 1 calc R
Li1 Li 0.13251(14) 0.3109(4) 0.4469(4) 0.0379(16) Uani 1 1 d .

loop_
_atom_site_aniso_label
_atom_site_aniso_U_11
_atom_site_aniso_U_22
_atom_site_aniso_U_33
_atom_site_aniso_U_23
_atom_site_aniso_U_13
_atom_site_aniso_U_12
Si1 0.0173(5) 0.0258(5) 0.0209(5) -0.0011(4) 0.0032(4) -0.0019(4)
Si2 0.0168(5) 0.0224(5) 0.0209(5) 0.0004(4) 0.0030(4) -0.0003(4)
Si3 0.0183(5) 0.0242(5) 0.0221(5) -0.0013(4) 0.0051(4) -0.0026(4)
Si4 0.0196(5) 0.0207(4) 0.0199(5) 0.0006(4) 0.0031(4) 0.0016(4)
Si5 0.0262(6) 0.0402(6) 0.0237(5) -0.0029(5) 0.0033(4) -0.0060(5)
Si6 0.0302(6) 0.0320(6) 0.0372(6) -0.0117(5) 0.0060(5) -0.0046(5)
Si7 0.0221(5) 0.0293(5) 0.0316(6) -0.0028(4) 0.0072(4) 0.0007(4)
Si8 0.0209(6) 0.0374(6) 0.0338(6) -0.0029(5) 0.0087(4) -0.0046(4)
Si9 0.0314(6) 0.0331(6) 0.0220(5) -0.0010(4) 0.0062(4) 0.0027(4)
Si10 0.0251(6) 0.0381(6) 0.0238(5) -0.0004(4) -0.0001(4) 0.0018(4)
Si11 0.0198(5) 0.0299(5) 0.0237(5) 0.0026(4) 0.0051(4) -0.0027(4)
Si12 0.0213(5) 0.0340(5) 0.0241(5) -0.0039(4) 0.0061(4) 0.0034(4)
O1 0.0398(17) 0.0309(14) 0.0378(16) 0.0017(12) 0.0215(13) -0.0034(12)
O2 0.0366(17) 0.0332(14) 0.0302(15) 0.0011(12) 0.0031(12) 0.0031(12)
C1 0.021(2) 0.0330(19) 0.027(2) -0.0010(16) 0.0058(15) -0.0053(15)
C2 0.044(3) 0.068(3) 0.032(2) 0.004(2) -0.003(2) -0.011(2)
C3 0.042(3) 0.053(3) 0.034(2) -0.001(2) 0.013(2) -0.009(2)
C4 0.036(2) 0.042(2) 0.031(2) 0.0025(18) -0.0001(18) 0.0010(18)
C5 0.043(3) 0.051(3) 0.053(3) -0.017(2) 0.008(2) -0.011(2)
C6 0.041(3) 0.038(2) 0.063(3) -0.017(2) 0.015(2) 0.0033(19)
C7 0.038(3) 0.030(2) 0.060(3) -0.006(2) 0.001(2) -0.0019(18)
C8 0.0226(19) 0.0301(19) 0.0228(18) 0.0030(15) 0.0024(14) 0.0017(15)
C9 0.029(2) 0.032(2) 0.045(2) -0.0048(18) 0.0069(18) -0.0008(16)
C10 0.040(3) 0.037(2) 0.037(2) -0.0063(18) 0.0091(19) -0.0064(18)
C11 0.034(2) 0.039(2) 0.055(3) -0.005(2) 0.012(2) 0.0029(18)
C12 0.032(2) 0.062(3) 0.041(3) -0.001(2) 0.020(2) -0.009(2)
C13 0.036(3) 0.044(2) 0.067(3) -0.008(2) 0.023(2) -0.014(2)
C14 0.024(2) 0.069(3) 0.056(3) -0.006(2) 0.005(2) -0.008(2)
C15 0.022(2) 0.0242(18) 0.035(2) -0.0009(16) 0.0058(16) -0.0048(14)
C16 0.044(3) 0.041(2) 0.026(2) 0.0039(17) 0.0030(18) 0.0056(19)
C17 0.030(2) 0.0307(19) 0.039(2) 0.0053(17) 0.0045(18) 0.0055(16)
C18 0.030(2) 0.0199(16) 0.0219(18) 0.0022(14) 0.0038(15) -0.0018(14)
C19 0.032(2) 0.046(2) 0.030(2) -0.0037(18) 0.0140(18) 0.0013(18)
C20 0.048(3) 0.042(2) 0.063(3) -0.018(2) 0.018(2) 0.001(2)
C21 0.050(3) 0.088(4) 0.025(2) 0.004(2) 0.012(2) 0.010(3)
C22 0.035(3) 0.056(3) 0.036(2) -0.010(2) -0.0019(19) -0.003(2)
C23 0.045(3) 0.056(3) 0.032(2) 0.004(2) 0.003(2) 0.011(2)
C24 0.028(2) 0.059(3) 0.034(2) 0.002(2) 0.0003(18) 0.005(2)
C25 0.0153(17) 0.0280(18) 0.0219(18) 0.0023(14) 0.0045(14) -0.0012(13)
C26 0.029(2) 0.0240(18) 0.038(2) 0.0068(16) 0.0072(17) -0.0064(15)
C27 0.028(2) 0.049(2) 0.032(2) -0.0036(18) 0.0076(17) -0.0059(18)
C28 0.039(2) 0.036(2) 0.034(2) 0.0054(18) 0.0072(18) -0.0013(18)
C29 0.030(2) 0.050(2) 0.027(2) -0.0048(18) 0.0080(17) 0.0014(18)
C30 0.032(2) 0.046(2) 0.038(2) -0.0038(19) 0.0108(19) 0.0061(19)
C31 0.034(2) 0.038(2) 0.033(2) -0.0100(17) 0.0022(18) 0.0071(17)
C32 0.027(2) 0.0233(18) 0.033(2) 0.0034(16) 0.0078(16) 0.0039(15)
C33 0.038(3) 0.0292(19) 0.042(2) 0.0026(18) -0.0005(19) 0.0116(17)
C34 0.049(3) 0.0258(19) 0.046(3) 0.0124(18) 0.014(2) 0.0042(18)
C35 0.027(2) 0.0261(18) 0.0251(19) 0.0029(15) 0.0048(15) 0.0003(15)
C36 0.047(3) 0.029(2) 0.048(3) 0.0047(19) 0.022(2) -0.0062(18)
C37 0.039(3) 0.043(2) 0.042(3) 0.002(2) 0.014(2) -0.0086(19)
C38 0.037(2) 0.045(2) 0.032(2) -0.0031(18) 0.0137(19) -0.0044(19)
C39 0.039(2) 0.039(2) 0.030(2) -0.0024(17) 0.0102(18) -0.0011(18)
C40 0.035(3) 0.050(3) 0.040(3) 0.002(2) -0.002(2) -0.003(2)
C41 0.041(3) 0.048(3) 0.059(3) 0.015(2) -0.004(2) 0.004(2)
C42 0.051(3) 0.037(2) 0.061(3) 0.000(2) 0.004(2) 0.005(2)
C43 0.031(2) 0.045(2) 0.033(2) 0.0037(18) 0.0066(18) -0.0025(18)
C44 0.072(4) 0.060(3) 0.071(4) 0.020(3) 0.011(3) 0.010(3)
C45 0.062(4) 0.068(4) 0.078(4) -0.015(3) 0.019(3) -0.011(3)
C46 0.047(3) 0.084(4) 0.081(4) 0.011(4) 0.010(3) -0.010(3)
C47 0.050(4) 0.059(3) 0.102(5) 0.006(3) 0.022(3) -0.005(3)
C48 0.028(3) 0.069(4) 0.147(7) -0.051(4) 0.020(4) -0.011(3)
C49 0.047(3) 0.102(5) 0.066(4) -0.014(4) 0.001(3) 0.011(3)
C50 0.107(6) 0.067(4) 0.136(7) -0.031(4) -0.054(5) 0.021(4)
C51 0.081(5) 0.066(4) 0.174(8) -0.027(5) -0.030(5) 0.011(4)
C52 0.097(6) 0.051(3) 0.118(6) 0.007(3) 0.024(5) 0.011(3)
C53 0.066(4) 0.052(3) 0.138(6) 0.003(4) -0.015(4) -0.007(3)
C54 0.073(4) 0.083(4) 0.084(5) 0.017(4) 0.015(4) 0.006(4)
C55 0.108(6) 0.067(4) 0.071(4) -0.015(3) -0.003(4) 0.021(4)
C56 0.073(4) 0.081(4) 0.063(4) 0.002(3) -0.001(3) -0.041(3)
C57 0.117(6) 0.054(3) 0.043(3) -0.022(3) 0.004(3) -0.020(3)
C58 0.067(4) 0.100(5) 0.047(3) -0.007(3) 0.002(3) 0.004(4)
C59 0.074(4) 0.101(5) 0.045(3) 0.025(3) -0.011(3) -0.049(4)
C60 0.113(6) 0.037(3) 0.048(3) 0.015(2) 0.005(3) -0.002(3)
C61 0.061(4) 0.103(5) 0.061(4) 0.021(3) 0.012(3) 0.015(4)
Li1 0.046(4) 0.032(3) 0.039(4) 0.003(3) 0.017(3) 0.003(3)

loop_
_atom_type_symbol
_atom_type_description
_atom_type_scat_dispersion_real
_atom_type_scat_dispersion_imag
_atom_type_scat_source
C C 0.0033 0.0016 'International Tables Vol C Tables 4.2.6.8 and 6.1.1.4'
H H 0.0000 0.0000 'International Tables Vol C Tables 4.2.6.8 and 6.1.1.4'
Li Li -0.0003 0.0001 'International Tables Vol C Tables 4.2.6.8 and 6.1.1.4'
O O 0.0106 0.0060 'International Tables Vol C Tables 4.2.6.8 and 6.1.1.4'
Si Si 0.0817 0.0704 'International Tables Vol C Tables 4.2.6.8 and 6.1.1.4'

loop_
_geom_angle_atom_site_label_1
_geom_angle_atom_site_label_2
_geom_angle_atom_site_label_3
_geom_angle
Si2 Si1 Si3 113.13(5)
Si2 Si1 Li1 107.68(17)
Si3 Si1 Li1 128.45(17)
Si2 Si1 H1S 101.5(12)
Si3 Si1 H1S 96.7(12)
Li1 Si1 H1S 104.8(12)
C35 Si2 C25 110.87(15)
C35 Si2 Si4 107.50(12)
C25 Si2 Si4 53.42(10)
C35 Si2 Si1 105.82(12)
C25 Si2 Si1 119.35(11)
Si4 Si2 Si1 145.87(5)
C15 Si3 C8 106.49(15)
C15 Si3 C1 111.69(15)
C8 Si3 C1 101.90(16)
C15 Si3 Si1 111.00(12)
C8 Si3 Si1 119.92(11)
C1 Si3 Si1 105.50(11)
C18 Si4 C32 112.08(16)
C18 Si4 C25 115.83(15)
C32 Si4 C25 120.59(15)
C18 Si4 Si2 119.94(11)
C32 Si4 Si2 121.47(13)
C25 Si4 Si2 56.11(10)
C3 Si5 C4 105.35(19)
C3 Si5 C2 110.2(2)
C4 Si5 C2 103.2(2)
C3 Si5 C1 110.80(18)
C4 Si5 C1 116.30(17)
C2 Si5 C1 110.53(18)
C7 Si6 C6 109.1(2)
C7 Si6 C5 102.8(2)
C6 Si6 C5 104.2(2)
C7 Si6 C1 111.82(18)
C6 Si6 C1 115.10(17)
C5 Si6 C1 112.79(19)
C9 Si7 C10 107.29(18)
C9 Si7 C11 102.50(18)
C10 Si7 C11 107.59(19)
C9 Si7 C8 112.89(17)
C10 Si7 C8 115.52(17)
C11 Si7 C8 110.14(18)
C14 Si8 C13 105.0(2)
C14 Si8 C12 108.4(2)
C13 Si8 C12 101.7(2)
C14 Si8 C8 107.13(18)
C13 Si8 C8 118.17(17)
C12 Si8 C8 115.60(17)
C19 Si9 C21 106.2(2)
C19 Si9 C20 106.5(2)
C21 Si9 C20 107.3(2)
C19 Si9 C18 114.45(16)
C21 Si9 C18 113.60(18)
C20 Si9 C18 108.35(18)
C24 Si10 C22 106.5(2)
C24 Si10 C23 108.08(19)
C22 Si10 C23 106.0(2)
C24 Si10 C18 110.71(17)
C22 Si10 C18 109.23(17)
C23 Si10 C18 115.84(18)
C26 Si11 C25 118.19(16)
C26 Si11 C27 101.36(17)
C25 Si11 C27 116.11(17)
C26 Si11 C28 104.81(17)
C25 Si11 C28 110.74(16)
C27 Si11 C28 104.07(18)
C31 Si12 C29 104.25(18)
C31 Si12 C25 116.69(16)
C29 Si12 C25 111.36(16)
C31 Si12 C30 103.80(18)
C29 Si12 C30 105.85(18)
C25 Si12 C30 113.84(17)
C39 O1 C36 106.6(3)
C39 O1 Li1 132.4(3)
C36 O1 Li1 120.6(3)
C40 O2 C43 109.7(3)
C40 O2 Li1 122.3(3)
C43 O2 Li1 127.9(3)
Si5 C1 Si6 111.17(18)
Si5 C1 Si3 115.96(18)
Si6 C1 Si3 120.47(19)
Si5 C1 H1A 101.9
Si6 C1 H1A 101.9
Si3 C1 H1A 101.9
Si5 C2 H2A 109.5
Si5 C2 H2B 109.5
H2A C2 H2B 109.5
Si5 C2 H2C 109.5
H2A C2 H2C 109.5
H2B C2 H2C 109.5
Si5 C3 H3A 109.5
Si5 C3 H3B 109.5
H3A C3 H3B 109.5
Si5 C3 H3C 109.5
H3A C3 H3C 109.5
H3B C3 H3C 109.5
Si5 C4 H4A 109.5
Si5 C4 H4B 109.5
H4A C4 H4B 109.5
Si5 C4 H4C 109.5
H4A C4 H4C 109.5
H4B C4 H4C 109.5
Si6 C5 H5A 109.5
Si6 C5 H5B 109.5
H5A C5 H5B 109.5
Si6 C5 H5C 109.5
H5A C5 H5C 109.5
H5B C5 H5C 109.5
Si6 C6 H6A 109.5
Si6 C6 H6B 109.5
H6A C6 H6B 109.5
Si6 C6 H6C 109.5
H6A C6 H6C 109.5
H6B C6 H6C 109.5
Si6 C7 H7A 109.5
Si6 C7 H7B 109.5
H7A C7 H7B 109.5
Si6 C7 H7C 109.5
H7A C7 H7C 109.5
H7B C7 H7C 109.5
Si7 C8 Si8 111.80(18)
Si7 C8 Si3 122.89(19)
Si8 C8 Si3 118.47(18)
Si7 C8 H8 98.7
Si8 C8 H8 98.7
Si3 C8 H8 98.7
Si7 C9 H9A 109.5
Si7 C9 H9B 109.5
H9A C9 H9B 109.5
Si7 C9 H9C 109.5
H9A C9 H9C 109.5
H9B C9 H9C 109.5
Si7 C10 H10A 109.5
Si7 C10 H10B 109.5
H10A C10 H10B 109.5
Si7 C10 H10C 109.5
H10A C10 H10C 109.5
H10B C10 H10C 109.5
Si7 C11 H11A 109.5
Si7 C11 H11B 109.5
H11A C11 H11B 109.5
Si7 C11 H11C 109.5
H11A C11 H11C 109.5
H11B C11 H11C 109.5
Si8 C12 H12A 109.5
Si8 C12 H12B 109.5
H12A C12 H12B 109.5
Si8 C12 H12C 109.5
H12A C12 H12C 109.5
H12B C12 H12C 109.5
Si8 C13 H13A 109.5
Si8 C13 H13B 109.5
H13A C13 H13B 109.5
Si8 C13 H13C 109.5
H13A C13 H13C 109.5
H13B C13 H13C 109.5
Si8 C14 H14A 109.5
Si8 C14 H14B 109.5
H14A C14 H14B 109.5
Si8 C14 H14C 109.5
H14A C14 H14C 109.5
H14B C14 H14C 109.5
C17 C15 C16 108.1(3)
C17 C15 Si3 114.7(3)
C16 C15 Si3 110.4(2)
C17 C15 H15 107.8
C16 C15 H15 107.8
Si3 C15 H15 107.8
C15 C16 H16A 109.5
C15 C16 H16B 109.5
H16A C16 H16B 109.5
C15 C16 H16C 109.5
H16A C16 H16C 109.5
H16B C16 H16C 109.5
C15 C17 H17A 109.5
C15 C17 H17B 109.5
H17A C17 H17B 109.5
C15 C17 H17C 109.5
H17A C17 H17C 109.5
H17B C17 H17C 109.5
Si10 C18 Si9 114.84(18)
Si10 C18 Si4 118.45(18)
Si9 C18 Si4 118.71(19)
Si10 C18 H18 99.5
Si9 C18 H18 99.5
Si4 C18 H18 99.5
Si9 C19 H19A 109.5
Si9 C19 H19B 109.5
H19A C19 H19B 109.5
Si9 C19 H19C 109.5
H19A C19 H19C 109.5
H19B C19 H19C 109.5
Si9 C20 H20A 109.5
Si9 C20 H20B 109.5
H20A C20 H20B 109.5
Si9 C20 H20C 109.5
H20A C20 H20C 109.5
H20B C20 H20C 109.5
Si9 C21 H21A 109.5
Si9 C21 H21B 109.5
H21A C21 H21B 109.5
Si9 C21 H21C 109.5
H21A C21 H21C 109.5
H21B C21 H21C 109.5
Si10 C22 H22A 109.5
Si10 C22 H22B 109.5
H22A C22 H22B 109.5
Si10 C22 H22C 109.5
H22A C22 H22C 109.5
H22B C22 H22C 109.5
Si10 C23 H23A 109.5
Si10 C23 H23B 109.5
H23A C23 H23B 109.5
Si10 C23 H23C 109.5
H23A C23 H23C 109.5
H23B C23 H23C 109.5
Si10 C24 H24A 109.5
Si10 C24 H24B 109.5
H24A C24 H24B 109.5
Si10 C24 H24C 109.5
H24A C24 H24C 109.5
H24B C24 H24C 109.5
Si11 C25 Si12 110.02(17)
Si11 C25 Si4 127.39(18)
Si12 C25 Si4 115.79(17)
Si11 C25 Si2 111.65(16)
Si12 C25 Si2 115.13(17)
Si4 C25 Si2 70.47(12)
Si11 C26 H26A 109.5
Si11 C26 H26B 109.5
H26A C26 H26B 109.5
Si11 C26 H26C 109.5
H26A C26 H26C 109.5
H26B C26 H26C 109.5
Si11 C27 H27A 109.5
Si11 C27 H27B 109.5
H27A C27 H27B 109.5
Si11 C27 H27C 109.5
H27A C27 H27C 109.5
H27B C27 H27C 109.5
Si11 C28 H28A 109.5
Si11 C28 H28B 109.5
H28A C28 H28B 109.5
Si11 C28 H28C 109.5
H28A C28 H28C 109.5
H28B C28 H28C 109.5
Si12 C29 H29A 109.5
Si12 C29 H29B 109.5
H29A C29 H29B 109.5
Si12 C29 H29C 109.5
H29A C29 H29C 109.5
H29B C29 H29C 109.5
Si12 C30 H30A 109.5
Si12 C30 H30B 109.5
H30A C30 H30B 109.5
Si12 C30 H30C 109.5
H30A C30 H30C 109.5
H30B C30 H30C 109.5
Si12 C31 H31A 109.5
Si12 C31 H31B 109.5
H31A C31 H31B 109.5
Si12 C31 H31C 109.5
H31A C31 H31C 109.5
H31B C31 H31C 109.5
C34 C32 C33 110.9(3)
C34 C32 Si4 109.4(2)
C33 C32 Si4 117.4(3)
C34 C32 H32 106.1
C33 C32 H32 106.1
Si4 C32 H32 106.1
C32 C33 H33A 109.5
C32 C33 H33B 109.5
H33A C33 H33B 109.5
C32 C33 H33C 109.5
H33A C33 H33C 109.5
H33B C33 H33C 109.5
C32 C34 H34A 109.5
C32 C34 H34B 109.5
H34A C34 H34B 109.5
C32 C34 H34C 109.5
H34A C34 H34C 109.5
H34B C34 H34C 109.5
Si2 C35 H35A 109.5
Si2 C35 H35B 109.5
H35A C35 H35B 109.5
Si2 C35 H35C 109.5
H35A C35 H35C 109.5
H35B C35 H35C 109.5
O1 C36 C37 104.9(3)
O1 C36 H36A 110.8
C37 C36 H36A 110.8
O1 C36 H36B 110.8
C37 C36 H36B 110.8
H36A C36 H36B 108.8
C36 C37 C38 104.2(3)
C36 C37 H37A 110.9
C38 C37 H37A 110.9
C36 C37 H37B 110.9
C38 C37 H37B 110.9
H37A C37 H37B 108.9
C37 C38 C39 104.9(3)
C37 C38 H38A 110.8
C39 C38 H38A 110.8
C37 C38 H38B 110.8
C39 C38 H38B 110.8
H38A C38 H38B 108.9
O1 C39 C38 106.9(3)
O1 C39 H39A 110.3
C38 C39 H39A 110.3
O1 C39 H39B 110.3
C38 C39 H39B 110.3
H39A C39 H39B 108.6
O2 C40 C41 105.4(3)
O2 C40 H40A 110.7
C41 C40 H40A 110.7
O2 C40 H40B 110.7
C41 C40 H40B 110.7
H40A C40 H40B 108.8
C40 C41 C42 102.2(3)
C40 C41 H41A 111.3
C42 C41 H41A 111.3
C40 C41 H41B 111.3
C42 C41 H41B 111.3
H41A C41 H41B 109.2
C43 C42 C41 102.9(3)
C43 C42 H42A 111.2
C41 C42 H42A 111.2
C43 C42 H42B 111.2
C41 C42 H42B 111.2
H42A C42 H42B 109.1
O2 C43 C42 105.9(3)
O2 C43 H43A 110.5
C42 C43 H43A 110.5
O2 C43 H43B 110.5
C42 C43 H43B 110.5
H43A C43 H43B 108.7
C49 C44 C45 121.2(5)
C49 C44 H44 119.4
C45 C44 H44 119.4
C46 C45 C44 120.2(6)
C46 C45 H45 119.9
C44 C45 H45 119.9
C47 C46 C45 122.3(6)
C47 C46 H46 118.9
C45 C46 H46 118.9
C46 C47 C48 119.6(6)
C46 C47 H47 120.2
C48 C47 H47 120.2
C47 C48 C49 118.2(5)
C47 C48 H48 120.9
C49 C48 H48 120.9
C44 C49 C48 118.5(6)
C44 C49 H49 120.7
C48 C49 H49 120.7
C51 C50 C55 120.7(6)
C51 C50 H50 119.7
C55 C50 H50 119.7
C50 C51 C52 120.7(7)
C50 C51 H51 119.6
C52 C51 H51 119.6
C53 C52 C51 119.4(6)
C53 C52 H52 120.3
C51 C52 H52 120.3
C52 C53 C54 120.5(6)
C52 C53 H53 119.8
C54 C53 H53 119.8
C55 C54 C53 118.7(6)
C55 C54 H54 120.7
C53 C54 H54 120.6
C50 C55 C54 120.0(6)
C50 C55 H55 120.0
C54 C55 H55 120.0
C57 C56 C61 120.3(6)
C57 C56 H56 119.8
C61 C56 H56 119.8
C56 C57 C58 120.5(6)
C56 C57 H57 119.8
C58 C57 H57 119.8
C59 C58 C57 119.9(6)
C59 C58 H58 120.0
C57 C58 H58 120.0
C58 C59 C60 120.2(5)
C58 C59 H59 119.9
C60 C59 H59 119.9
C61 C60 C59 119.1(5)
C61 C60 H60 120.4
C59 C60 H60 120.4
C56 C61 C60 119.9(6)
C56 C61 H61 120.0
C60 C61 H61 120.0
O1 Li1 O2 99.6(3)
O1 Li1 Si1 129.6(3)
O2 Li1 Si1 130.7(3)

loop_
_geom_bond_atom_site_label_1
_geom_bond_atom_site_label_2
_geom_bond_distance
Si1 Si2 2.3737(13)
Si1 Si3 2.4017(13)
Si1 Li1 2.640(7)
Si1 H1S 1.46(3)
Si2 C35 1.912(3)
Si2 C25 2.004(3)
Si2 Si4 2.2748(13)
Si3 C15 1.924(4)
Si3 C8 1.936(4)
Si3 C1 1.945(4)
Si4 C18 1.902(3)
Si4 C32 1.908(3)
Si4 C25 1.938(3)
Si5 C3 1.869(4)
Si5 C4 1.879(4)
Si5 C2 1.885(4)
Si5 C1 1.889(4)
Si6 C7 1.875(4)
Si6 C6 1.880(4)
Si6 C5 1.888(4)
Si6 C1 1.904(4)
Si7 C9 1.869(4)
Si7 C10 1.876(4)
Si7 C11 1.887(4)
Si7 C8 1.892(4)
Si8 C14 1.874(4)
Si8 C13 1.879(4)
Si8 C12 1.879(4)
Si8 C8 1.897(4)
Si9 C19 1.860(4)
Si9 C21 1.866(4)
Si9 C20 1.870(4)
Si9 C18 1.900(4)
Si10 C24 1.872(4)
Si10 C22 1.875(4)
Si10 C23 1.878(4)
Si10 C18 1.889(4)
Si11 C26 1.878(4)
Si11 C25 1.878(3)
Si11 C27 1.879(4)
Si11 C28 1.890(4)
Si12 C31 1.876(4)
Si12 C29 1.879(4)
Si12 C25 1.888(3)
Si12 C30 1.894(4)
O1 C39 1.442(4)
O1 C36 1.450(4)
O1 Li1 1.927(7)
O2 C40 1.437(5)
O2 C43 1.444(4)
O2 Li1 1.931(7)
C1 H1A 0.9800
C2 H2A 0.9600
C2 H2B 0.9600
C2 H2C 0.9600
C3 H3A 0.9600
C3 H3B 0.9600
C3 H3C 0.9600
C4 H4A 0.9600
C4 H4B 0.9600
C4 H4C 0.9600
C5 H5A 0.9600
C5 H5B 0.9600
C5 H5C 0.9600
C6 H6A 0.9600
C6 H6B 0.9600
C6 H6C 0.9600
C7 H7A 0.9600
C7 H7B 0.9600
C7 H7C 0.9600
C8 H8 0.9800
C9 H9A 0.9600
C9 H9B 0.9600
C9 H9C 0.9600
C10 H10A 0.9600
C10 H10B 0.9600
C10 H10C 0.9600
C11 H11A 0.9600
C11 H11B 0.9600
C11 H11C 0.9600
C12 H12A 0.9600
C12 H12B 0.9600
C12 H12C 0.9600
C13 H13A 0.9600
C13 H13B 0.9600
C13 H13C 0.9600
C14 H14A 0.9600
C14 H14B 0.9600
C14 H14C 0.9600
C15 C17 1.534(5)
C15 C16 1.539(5)
C15 H15 0.9800
C16 H16A 0.9600
C16 H16B 0.9600
C16 H16C 0.9600
C17 H17A 0.9600
C17 H17B 0.9600
C17 H17C 0.9600
C18 H18 0.9800
C19 H19A 0.9600
C19 H19B 0.9600
C19 H19C 0.9600
C20 H20A 0.9600
C20 H20B 0.9600
C20 H20C 0.9600
C21 H21A 0.9600
C21 H21B 0.9600
C21 H21C 0.9600
C22 H22A 0.9600
C22 H22B 0.9600
C22 H22C 0.9600
C23 H23A 0.9600
C23 H23B 0.9600
C23 H23C 0.9600
C24 H24A 0.9600
C24 H24B 0.9600
C24 H24C 0.9600
C26 H26A 0.9600
C26 H26B 0.9600
C26 H26C 0.9600
C27 H27A 0.9600
C27 H27B 0.9600
C27 H27C 0.9600
C28 H28A 0.9600
C28 H28B 0.9600
C28 H28C 0.9600
C29 H29A 0.9600
C29 H29B 0.9600
C29 H29C 0.9600
C30 H30A 0.9600
C30 H30B 0.9600
C30 H30C 0.9600
C31 H31A 0.9600
C31 H31B 0.9600
C31 H31C 0.9600
C32 C34 1.523(5)
C32 C33 1.537(5)
C32 H32 0.9800
C33 H33A 0.9600
C33 H33B 0.9600
C33 H33C 0.9600
C34 H34A 0.9600
C34 H34B 0.9600
C34 H34C 0.9600
C35 H35A 0.9600
C35 H35B 0.9600
C35 H35C 0.9600
C36 C37 1.509(6)
C36 H36A 0.9700
C36 H36B 0.9700
C37 C38 1.526(5)
C37 H37A 0.9700
C37 H37B 0.9700
C38 C39 1.527(5)
C38 H38A 0.9700
C38 H38B 0.9700
C39 H39A 0.9700
C39 H39B 0.9700
C40 C41 1.506(6)
C40 H40A 0.9700
C40 H40B 0.9700
C41 C42 1.513(6)
C41 H41A 0.9700
C41 H41B 0.9700
C42 C43 1.511(5)
C42 H42A 0.9700
C42 H42B 0.9700
C43 H43A 0.9700
C43 H43B 0.9700
C44 C49 1.345(7)
C44 C45 1.363(7)
C44 H44 0.9300
C45 C46 1.332(7)
C45 H45 0.9300
C46 C47 1.322(7)
C46 H46 0.9300
C47 C48 1.402(8)
C47 H47 0.9300
C48 C49 1.418(8)
C48 H48 0.9300
C49 H49 0.9300
C50 C51 1.319(8)
C50 C55 1.360(8)
C50 H50 0.9300
C51 C52 1.400(8)
C51 H51 0.9300
C52 C53 1.336(8)
C52 H52 0.9300
C53 C54 1.387(7)
C53 H53 0.9300
C54 C55 1.382(8)
C54 H54 0.9300
C55 H55 0.9300
C56 C57 1.340(8)
C56 C61 1.356(8)
C56 H56 0.9300
C57 C58 1.360(8)
C57 H57 0.9300
C58 C59 1.350(8)
C58 H58 0.9300
C59 C60 1.371(8)
C59 H59 0.9300
C60 C61 1.369(8)
C60 H60 0.9300
C61 H61 0.9300
